data_7243093
loop_
_publ_author_name
'Tseng, Tien-Wen'
'Luo, Tzuoo-Tsair'
'Tseng, Kuo-Yang'
'Hong, Yu-Xian'
'Huang, Guang-Cheng'

_publ_section_title
;
 Bent-bis(triazolyl)-based coordination polymers tuned by dicarboxylate
 ligands: syntheses, structures and properties
;
_journal_issue 31
_journal_name_full CrystEngComm
_journal_page_first 5293
_journal_page_last 5305
_journal_paper_doi 10.1039/D1CE00780G
_journal_volume 23
_journal_year 2021
_chemical_formula_sum 'C48 H30 Co2 N14 O14'
_chemical_formula_weight 1144.72
_space_group_crystal_system triclinic
_space_group_IT_number 2
_space_group_name_Hall '-P 1'
_space_group_name_H-M_alt 'P -1'
_atom_sites_solution_hydrogens geom
_audit_creation_method SHELXL-2018/3
_audit_update_record
;
2021-03-18 deposited with the CCDC.	2021-06-22 downloaded from the CCDC.
;
_cell_angle_alpha 106.658(3)
_cell_angle_beta 94.168(3)
_cell_angle_gamma 92.148(3)
_cell_formula_units_Z 2
_cell_length_a 10.1573(10)
_cell_length_b 12.9967(12)
_cell_length_c 17.9410(17)
_cell_measurement_reflns_used 7424
_cell_measurement_temperature 293(2)
_cell_measurement_theta_max 27.09
_cell_measurement_theta_min 2.25
_cell_volume 2258.8(4)
_computing_cell_refinement 'Bruker SAINT'
_computing_data_collection 'Bruker APEX2'
_computing_data_reduction 'Bruker SAINT'
_computing_structure_refinement 'SHELXL-2018/3 (Sheldrick, 2018)'
_computing_structure_solution 'SHELXS-97 (Sheldrick, 1990)'
_diffrn_ambient_temperature 293(2)
_diffrn_measured_fraction_theta_full 0.994
_diffrn_measured_fraction_theta_max 0.988
_diffrn_measurement_device_type 'Bruker APEX-II CCD'
_diffrn_measurement_method '\f and \w scans'
_diffrn_radiation_type MoK\a
_diffrn_radiation_wavelength 0.71073
_diffrn_reflns_av_R_equivalents 0.1153
_diffrn_reflns_av_unetI/netI 0.0997
_diffrn_reflns_Laue_measured_fraction_full 0.994
_diffrn_reflns_Laue_measured_fraction_max 0.988
_diffrn_reflns_limit_h_max 13
_diffrn_reflns_limit_h_min -13
_diffrn_reflns_limit_k_max 16
_diffrn_reflns_limit_k_min -16
_diffrn_reflns_limit_l_max 22
_diffrn_reflns_limit_l_min -23
_diffrn_reflns_number 56660
_diffrn_reflns_point_group_measured_fraction_full 0.994
_diffrn_reflns_point_group_measured_fraction_max 0.988
_diffrn_reflns_theta_full 25.242
_diffrn_reflns_theta_max 27.152
_diffrn_reflns_theta_min 1.189
_diffrn_source 'fine-focus sealed tube'
_exptl_absorpt_coefficient_mu 0.825
_exptl_absorpt_correction_T_max 1.0000
_exptl_absorpt_correction_T_min 0.9613
_exptl_absorpt_correction_type numerical
_exptl_absorpt_process_details
;
 SADABS 2016/2: Krause, L., Herbst-Irmer, R., Sheldrick G.M. & Stalke D.,
 J. Appl. Cryst. 48 (2015) 3-10
;
_exptl_crystal_colour purple
_exptl_crystal_density_diffrn 1.683
_exptl_crystal_description prism
_exptl_crystal_F_000 1164
_exptl_crystal_size_max 0.23
_exptl_crystal_size_mid 0.23
_exptl_crystal_size_min 0.16
_refine_diff_density_max 0.430
_refine_diff_density_min -0.553
_refine_diff_density_rms 0.095
_refine_ls_extinction_method none
_refine_ls_goodness_of_fit_ref 1.021
_refine_ls_hydrogen_treatment constr
_refine_ls_matrix_type full
_refine_ls_number_parameters 703
_refine_ls_number_reflns 9894
_refine_ls_number_restraints 0
_refine_ls_restrained_S_all 1.021
_refine_ls_R_factor_all 0.1019
_refine_ls_R_factor_gt 0.0511
_refine_ls_shift/su_max 0.001
_refine_ls_shift/su_mean 0.000
_refine_ls_structure_factor_coef Fsqd
_refine_ls_weighting_details 'w=1/[\s^2^(Fo^2^)+(0.0331P)^2^+0.5403P] where P=(Fo^2^+2Fc^2^)/3'
_refine_ls_weighting_scheme calc
_refine_ls_wR_factor_gt 0.0859
_refine_ls_wR_factor_ref 0.1014
_reflns_Friedel_coverage 0.000
_reflns_number_gt 6476
_reflns_number_total 9894
_reflns_threshold_expression 'I > 2\s(I)'
_cod_data_source_file d1ce00780g2.cif
_cod_data_source_block shelx
_cod_depositor_comments 'Adding full bibliography for 7243093--7243099.cif.'
_cod_database_code 7243093
_shelx_shelxl_version_number 2018/3
_shelx_space_group_comment
;
The symmetry employed for this shelxl refinement is uniquely defined
by the following loop, which should always be used as a source of
symmetry information in preference to the above space-group names.
They are only intended as comments.
;

loop_
_space_group_symop_operation_xyz
'x, y, z'
'-x, -y, -z'

loop_
_atom_site_label
_atom_site_type_symbol
_atom_site_fract_x
_atom_site_fract_y
_atom_site_fract_z
_atom_site_U_iso_or_equiv
_atom_site_adp_type
_atom_site_occupancy
_atom_site_site_symmetry_order
_atom_site_calc_flag
_atom_site_refinement_flags_posn
_atom_site_refinement_flags_adp
_atom_site_refinement_flags_occupancy
_atom_site_disorder_assembly
_atom_site_disorder_group
Co1 Co 0.32750(4) -0.89228(3) 0.51568(2) 0.01104(11) Uani 1 1 d . . . . .
Co2 Co 0.18565(4) 0.10508(3) 0.01126(3) 0.01184(12) Uani 1 1 d . . . . .
C1 C 0.7416(3) -0.7910(2) 0.55786(18) 0.0116(7) Uani 1 1 d . . . . .
C2 C 0.8667(3) -0.8307(2) 0.55289(17) 0.0115(7) Uani 1 1 d . . . . .
H2 H 0.877482 -0.901357 0.553034 0.014 Uiso 1 1 calc R U . . .
C3 C 0.9762(3) -0.7660(2) 0.54769(18) 0.0120(7) Uani 1 1 d . . . . .
C4 C 0.9607(3) -0.6602(2) 0.54972(18) 0.0141(7) Uani 1 1 d . . . . .
H4 H 1.033077 -0.615204 0.547866 0.017 Uiso 1 1 calc R U . . .
C5 C 0.8350(3) -0.6226(2) 0.55457(18) 0.0135(7) Uani 1 1 d . . . . .
C6 C 0.7255(3) -0.6855(2) 0.55833(18) 0.0127(7) Uani 1 1 d . . . . .
H6 H 0.642285 -0.657847 0.561122 0.015 Uiso 1 1 calc R U . . .
C7 C 0.6212(3) -0.8634(2) 0.55747(17) 0.0108(7) Uani 1 1 d . . . . .
C8 C 1.1087(3) -0.8110(3) 0.53578(18) 0.0120(7) Uani 1 1 d . . . . .
C9 C -0.2099(3) 0.2116(2) 0.04919(18) 0.0114(7) Uani 1 1 d . . . . .
C10 C -0.3393(3) 0.1730(2) 0.04881(17) 0.0129(7) Uani 1 1 d . . . . .
H10 H -0.355869 0.103568 0.051849 0.015 Uiso 1 1 calc R U . . .
C11 C -0.4448(3) 0.2372(2) 0.04391(18) 0.0117(7) Uani 1 1 d . . . . .
C12 C -0.4205(3) 0.3419(3) 0.04115(18) 0.0145(7) Uani 1 1 d . . . . .
H12 H -0.489341 0.386796 0.040109 0.017 Uiso 1 1 calc R U . . .
C13 C -0.2910(3) 0.3771(2) 0.04000(18) 0.0125(7) Uani 1 1 d . . . . .
C14 C -0.1852(3) 0.3147(2) 0.04311(17) 0.0125(7) Uani 1 1 d . . . . .
H14 H -0.099370 0.340847 0.041188 0.015 Uiso 1 1 calc R U . . .
C15 C -0.0967(3) 0.1398(3) 0.05066(18) 0.0121(7) Uani 1 1 d . . . . .
C16 C -0.5844(3) 0.1905(3) 0.03390(18) 0.0125(7) Uani 1 1 d . . . . .
C17 C 0.4463(3) -0.6452(2) 0.31805(18) 0.0122(7) Uani 1 1 d . . . . .
C18 C 0.3936(3) -0.6389(3) 0.24652(19) 0.0164(8) Uani 1 1 d . . . . .
H18 H 0.332014 -0.691633 0.215973 0.020 Uiso 1 1 calc R U . . .
C19 C 0.4336(3) -0.5530(3) 0.2209(2) 0.0191(8) Uani 1 1 d . . . . .
H19 H 0.400024 -0.548149 0.172537 0.023 Uiso 1 1 calc R U . . .
C20 C 0.5235(3) -0.4745(3) 0.2674(2) 0.0181(8) Uani 1 1 d . . . . .
C21 C 0.5760(3) -0.4801(3) 0.33919(19) 0.0176(8) Uani 1 1 d . . . . .
H21 H 0.635899 -0.426268 0.370281 0.021 Uiso 1 1 calc R U . . .
C22 C 0.5376(3) -0.5676(3) 0.36403(19) 0.0169(8) Uani 1 1 d . . . . .
H22 H 0.573447 -0.573828 0.411634 0.020 Uiso 1 1 calc R U . . .
C23 C 0.3999(3) -0.7388(2) 0.41845(18) 0.0126(7) Uani 1 1 d . . . . .
H23 H 0.427560 -0.682806 0.462974 0.015 Uiso 1 1 calc R U . . .
C24 C 0.3253(3) -0.8863(3) 0.34145(19) 0.0159(8) Uani 1 1 d . . . . .
H24 H 0.289197 -0.956685 0.323281 0.019 Uiso 1 1 calc R U . . .
C25 C 0.4962(3) -0.3191(3) 0.22120(19) 0.0149(7) Uani 1 1 d . . . . .
C26 C 0.3726(3) -0.2983(3) 0.24653(18) 0.0162(8) Uani 1 1 d . . . . .
H26 H 0.335357 -0.338230 0.276065 0.019 Uiso 1 1 calc R U . . .
C27 C 0.3040(3) -0.2177(3) 0.22785(18) 0.0161(7) Uani 1 1 d . . . . .
H27 H 0.220283 -0.203444 0.244539 0.019 Uiso 1 1 calc R U . . .
C28 C 0.3609(3) -0.1584(2) 0.18411(18) 0.0134(7) Uani 1 1 d . . . . .
C29 C 0.4846(3) -0.1798(3) 0.15853(18) 0.0161(7) Uani 1 1 d . . . . .
H29 H 0.522220 -0.139962 0.129055 0.019 Uiso 1 1 calc R U . . .
C30 C 0.5519(3) -0.2605(3) 0.17694(19) 0.0163(8) Uani 1 1 d . . . . .
H30 H 0.635065 -0.275645 0.159556 0.020 Uiso 1 1 calc R U . . .
C31 C 0.3210(3) -0.0159(2) 0.11748(18) 0.0128(7) Uani 1 1 d . . . . .
H31 H 0.401142 -0.015428 0.095583 0.015 Uiso 1 1 calc R U . . .
C32 C 0.1294(3) 0.0158(3) 0.15161(18) 0.0173(8) Uani 1 1 d . . . . .
H32 H 0.047709 0.045905 0.156672 0.021 Uiso 1 1 calc R U . . .
C33 C 0.1654(3) -1.1540(2) 0.69068(18) 0.0129(7) Uani 1 1 d . . . . .
C34 C 0.0297(3) -1.1671(3) 0.67397(19) 0.0193(8) Uani 1 1 d . . . . .
H34 H -0.014307 -1.122607 0.649399 0.023 Uiso 1 1 calc R U . . .
C35 C -0.0393(3) -1.2469(3) 0.6943(2) 0.0209(8) Uani 1 1 d . . . . .
H35 H -0.130414 -1.257235 0.682418 0.025 Uiso 1 1 calc R U . . .
C36 C 0.0258(3) -1.3117(3) 0.73209(19) 0.0168(8) Uani 1 1 d . . . . .
C37 C 0.1606(3) -1.2979(3) 0.74960(19) 0.0182(8) Uani 1 1 d . . . . .
H37 H 0.204093 -1.341406 0.775220 0.022 Uiso 1 1 calc R U . . .
C38 C 0.2315(3) -1.2181(3) 0.72868(19) 0.0172(8) Uani 1 1 d . . . . .
H38 H 0.322668 -1.208118 0.740198 0.021 Uiso 1 1 calc R U . . .
C39 C 0.2030(3) -1.0197(2) 0.61698(18) 0.0133(7) Uani 1 1 d . . . . .
H39 H 0.119156 -1.024792 0.591123 0.016 Uiso 1 1 calc R U . . .
C40 C 0.4013(3) -0.9766(3) 0.65858(18) 0.0176(8) Uani 1 1 d . . . . .
H40 H 0.485626 -0.943020 0.665577 0.021 Uiso 1 1 calc R U . . .
C41 C -0.0114(3) -1.4741(3) 0.7710(2) 0.0184(8) Uani 1 1 d . . . . .
C42 C -0.0698(3) -1.5005(3) 0.83049(19) 0.0180(8) Uani 1 1 d . . . . .
H42 H -0.130199 -1.455907 0.858208 0.022 Uiso 1 1 calc R U . . .
C43 C -0.0385(3) -1.5932(2) 0.84886(19) 0.0148(7) Uani 1 1 d . . . . .
H43 H -0.079227 -1.612365 0.888145 0.018 Uiso 1 1 calc R U . . .
C44 C 0.0540(3) -1.6576(2) 0.80842(18) 0.0143(7) Uani 1 1 d . . . . .
C45 C 0.1114(3) -1.6329(3) 0.74776(19) 0.0169(8) Uani 1 1 d . . . . .
H45 H 0.171704 -1.677612 0.720060 0.020 Uiso 1 1 calc R U . . .
C46 C 0.0778(3) -1.5402(3) 0.72865(19) 0.0188(8) Uani 1 1 d . . . . .
H46 H 0.114932 -1.522707 0.687655 0.023 Uiso 1 1 calc R U . . .
C47 C 0.1099(3) -1.7527(2) 0.90709(19) 0.0135(7) Uani 1 1 d . . . . .
H47 H 0.092917 -1.697703 0.950911 0.016 Uiso 1 1 calc R U . . .
C48 C 0.1633(3) -1.8972(3) 0.83180(19) 0.0175(8) Uani 1 1 d . . . . .
H48 H 0.192244 -1.966442 0.814729 0.021 Uiso 1 1 calc R U . . .
N1 N 0.8184(3) -0.5116(2) 0.55265(16) 0.0189(6) Uani 1 1 d . . . . .
N2 N -0.2654(3) 0.4848(2) 0.03106(16) 0.0176(6) Uani 1 1 d . . . . .
N3 N 0.3505(2) -0.8340(2) 0.41860(15) 0.0121(6) Uani 1 1 d . . . . .
N4 N 0.3559(2) -0.8296(2) 0.29423(15) 0.0167(6) Uani 1 1 d . . . . .
N5 N 0.4047(2) -0.7341(2) 0.34526(15) 0.0127(6) Uani 1 1 d . . . . .
N6 N 0.2210(2) 0.0433(2) 0.10781(15) 0.0134(6) Uani 1 1 d . . . . .
N7 N 0.1650(2) -0.0565(2) 0.18615(16) 0.0169(6) Uani 1 1 d . . . . .
N8 N 0.2892(2) -0.0766(2) 0.16354(14) 0.0114(6) Uani 1 1 d . . . . .
N9 N 0.3037(2) -0.9585(2) 0.60871(15) 0.0120(6) Uani 1 1 d . . . . .
N10 N 0.3672(2) -1.0452(2) 0.69610(16) 0.0199(7) Uani 1 1 d . . . . .
N11 N 0.2382(2) -1.0735(2) 0.66784(15) 0.0131(6) Uani 1 1 d . . . . .
N12 N 0.1534(2) -1.8462(2) 0.90858(15) 0.0138(6) Uani 1 1 d . . . . .
N13 N 0.1289(3) -1.8414(2) 0.78314(15) 0.0169(6) Uani 1 1 d . . . . .
N14 N 0.0935(2) -1.7479(2) 0.83364(15) 0.0138(6) Uani 1 1 d . . . . .
O1 O 0.51141(19) -0.82122(16) 0.55794(12) 0.0139(5) Uani 1 1 d . . . . .
O2 O 0.63744(19) -0.95900(16) 0.55657(12) 0.0142(5) Uani 1 1 d . . . . .
O3 O 1.11361(19) -0.90753(17) 0.49499(12) 0.0136(5) Uani 1 1 d . . . . .
O4 O 1.21238(19) -0.75268(16) 0.56489(12) 0.0148(5) Uani 1 1 d . . . . .
O5 O 0.7069(2) -0.48668(17) 0.53738(14) 0.0237(6) Uani 1 1 d . . . . .
O6 O 0.9172(2) -0.44937(18) 0.56649(14) 0.0272(6) Uani 1 1 d . . . . .
O7 O 0.01673(19) 0.17891(16) 0.04642(12) 0.0135(5) Uani 1 1 d . . . . .
O8 O -0.12309(19) 0.04718(16) 0.05604(12) 0.0131(5) Uani 1 1 d . . . . .
O9 O -0.60592(19) 0.09198(17) -0.00315(12) 0.0152(5) Uani 1 1 d . . . . .
O10 O -0.6772(2) 0.24906(17) 0.05935(12) 0.0172(5) Uani 1 1 d . . . . .
O11 O -0.1589(2) 0.50419(17) 0.00785(13) 0.0208(6) Uani 1 1 d . . . . .
O12 O -0.3514(2) 0.54969(18) 0.04685(15) 0.0283(6) Uani 1 1 d . . . . .
O13 O -0.0565(2) -1.38405(19) 0.75278(14) 0.0273(6) Uani 1 1 d . . . . .
O14 O 0.5761(2) -0.39333(18) 0.23987(14) 0.0245(6) Uani 1 1 d . . . . .

loop_
_atom_site_aniso_label
_atom_site_aniso_U_11
_atom_site_aniso_U_22
_atom_site_aniso_U_33
_atom_site_aniso_U_23
_atom_site_aniso_U_13
_atom_site_aniso_U_12
Co1 0.0074(2) 0.0112(2) 0.0167(3) 0.0072(2) 0.00214(18) 0.00066(17)
Co2 0.0075(2) 0.0119(2) 0.0182(3) 0.0077(2) 0.00069(18) 0.00040(18)
C1 0.0103(16) 0.0110(17) 0.0137(18) 0.0039(14) 0.0019(13) -0.0025(13)
C2 0.0134(17) 0.0101(17) 0.0118(17) 0.0044(14) 0.0005(13) 0.0019(13)
C3 0.0086(16) 0.0144(18) 0.0129(18) 0.0044(14) 0.0000(13) -0.0027(13)
C4 0.0099(16) 0.0137(18) 0.0191(19) 0.0057(15) 0.0018(14) -0.0033(13)
C5 0.0163(18) 0.0094(17) 0.0161(19) 0.0052(14) 0.0026(14) 0.0025(14)
C6 0.0101(16) 0.0126(18) 0.0166(18) 0.0057(15) 0.0021(14) 0.0020(13)
C7 0.0073(16) 0.0163(18) 0.0087(17) 0.0037(14) 0.0003(13) -0.0023(13)
C8 0.0081(16) 0.0163(19) 0.0153(18) 0.0110(15) 0.0003(14) -0.0017(14)
C9 0.0100(16) 0.0103(17) 0.0152(18) 0.0052(14) 0.0023(13) 0.0015(13)
C10 0.0108(17) 0.0120(17) 0.0172(19) 0.0070(15) 0.0001(14) -0.0009(13)
C11 0.0089(16) 0.0135(18) 0.0143(18) 0.0061(14) 0.0026(13) 0.0001(13)
C12 0.0079(16) 0.0169(18) 0.0195(19) 0.0061(15) 0.0015(14) 0.0046(14)
C13 0.0116(17) 0.0089(17) 0.0179(19) 0.0055(14) 0.0013(14) 0.0000(13)
C14 0.0089(16) 0.0140(18) 0.0145(18) 0.0034(14) 0.0038(13) -0.0007(13)
C15 0.0112(17) 0.0134(18) 0.0116(18) 0.0036(14) 0.0003(13) 0.0009(14)
C16 0.0078(16) 0.0161(19) 0.0177(19) 0.0109(15) 0.0019(14) 0.0019(14)
C17 0.0103(16) 0.0123(17) 0.0169(18) 0.0078(15) 0.0047(14) 0.0017(13)
C18 0.0134(17) 0.0172(19) 0.021(2) 0.0096(16) 0.0010(14) 0.0019(14)
C19 0.0187(19) 0.025(2) 0.020(2) 0.0166(17) 0.0033(15) 0.0052(16)
C20 0.0131(17) 0.0172(19) 0.031(2) 0.0161(17) 0.0081(15) 0.0020(14)
C21 0.0154(18) 0.0159(19) 0.024(2) 0.0100(16) 0.0037(15) -0.0009(14)
C22 0.0169(18) 0.0201(19) 0.0170(19) 0.0103(16) 0.0019(15) 0.0022(15)
C23 0.0118(17) 0.0143(18) 0.0127(18) 0.0050(15) 0.0033(14) 0.0005(14)
C24 0.0136(17) 0.0135(18) 0.020(2) 0.0057(16) -0.0037(15) -0.0011(14)
C25 0.0140(17) 0.0164(18) 0.0191(19) 0.0131(16) -0.0011(14) 0.0018(14)
C26 0.0172(18) 0.0179(19) 0.0179(19) 0.0128(16) 0.0019(14) -0.0025(14)
C27 0.0114(17) 0.0192(19) 0.0176(19) 0.0051(15) 0.0027(14) -0.0010(14)
C28 0.0148(17) 0.0104(17) 0.0153(18) 0.0053(14) -0.0022(14) -0.0008(14)
C29 0.0167(18) 0.0169(19) 0.0181(19) 0.0111(15) 0.0017(14) -0.0038(14)
C30 0.0101(17) 0.0184(19) 0.023(2) 0.0098(16) 0.0033(14) 0.0019(14)
C31 0.0123(17) 0.0126(18) 0.0147(18) 0.0055(15) 0.0023(14) 0.0019(14)
C32 0.0136(18) 0.020(2) 0.0177(19) 0.0059(16) -0.0012(15) 0.0000(15)
C33 0.0157(17) 0.0115(17) 0.0123(18) 0.0049(14) 0.0025(14) -0.0014(14)
C34 0.0169(18) 0.020(2) 0.027(2) 0.0155(17) 0.0039(15) 0.0055(15)
C35 0.0113(18) 0.023(2) 0.035(2) 0.0163(18) 0.0060(16) 0.0018(15)
C36 0.0157(18) 0.0158(19) 0.024(2) 0.0135(16) 0.0054(15) -0.0018(14)
C37 0.0235(19) 0.0151(19) 0.020(2) 0.0118(16) 0.0013(15) 0.0023(15)
C38 0.0150(18) 0.0170(19) 0.020(2) 0.0072(16) -0.0001(15) 0.0002(14)
C39 0.0110(17) 0.0154(18) 0.0144(18) 0.0062(15) 0.0002(14) 0.0019(14)
C40 0.0102(17) 0.026(2) 0.019(2) 0.0110(16) -0.0006(14) -0.0009(15)
C41 0.0147(18) 0.0184(19) 0.027(2) 0.0152(17) -0.0017(15) -0.0026(15)
C42 0.0135(18) 0.0168(19) 0.025(2) 0.0095(16) 0.0007(15) -0.0021(14)
C43 0.0119(17) 0.0170(18) 0.0197(19) 0.0121(16) 0.0019(14) -0.0013(14)
C44 0.0125(17) 0.0137(18) 0.0177(19) 0.0074(15) -0.0015(14) -0.0032(14)
C45 0.0146(18) 0.0174(19) 0.020(2) 0.0080(16) 0.0014(15) -0.0004(14)
C46 0.0157(18) 0.022(2) 0.021(2) 0.0112(16) 0.0041(15) -0.0040(15)
C47 0.0149(17) 0.0111(18) 0.0146(18) 0.0037(14) 0.0021(14) -0.0008(14)
C48 0.0178(18) 0.0123(18) 0.024(2) 0.0075(16) 0.0047(15) 0.0010(14)
N1 0.0201(16) 0.0152(16) 0.0241(17) 0.0088(13) 0.0063(13) 0.0016(13)
N2 0.0177(16) 0.0128(15) 0.0218(17) 0.0051(13) -0.0027(13) 0.0012(13)
N3 0.0096(14) 0.0098(14) 0.0186(16) 0.0061(12) 0.0029(12) 0.0023(11)
N4 0.0170(15) 0.0139(16) 0.0194(16) 0.0061(13) -0.0027(12) -0.0006(12)
N5 0.0143(15) 0.0095(15) 0.0147(15) 0.0044(12) 0.0015(12) 0.0004(11)
N6 0.0110(14) 0.0142(15) 0.0156(15) 0.0056(12) -0.0005(12) 0.0006(11)
N7 0.0083(14) 0.0220(16) 0.0234(17) 0.0113(14) 0.0022(12) 0.0016(12)
N8 0.0070(13) 0.0150(15) 0.0135(15) 0.0066(12) 0.0002(11) -0.0007(11)
N9 0.0099(14) 0.0122(15) 0.0149(15) 0.0058(12) 0.0022(11) -0.0025(11)
N10 0.0084(14) 0.0306(18) 0.0252(17) 0.0167(14) -0.0006(12) -0.0042(12)
N11 0.0089(14) 0.0160(15) 0.0167(15) 0.0087(12) 0.0010(11) 0.0001(11)
N12 0.0127(14) 0.0102(15) 0.0182(16) 0.0035(12) 0.0019(12) -0.0012(11)
N13 0.0184(15) 0.0135(15) 0.0197(16) 0.0047(13) 0.0067(12) 0.0033(12)
N14 0.0129(14) 0.0106(15) 0.0184(16) 0.0054(13) 0.0016(12) 0.0002(11)
O1 0.0074(11) 0.0157(12) 0.0200(13) 0.0072(10) 0.0017(9) 0.0019(9)
O2 0.0139(12) 0.0118(12) 0.0193(13) 0.0078(10) 0.0032(10) 0.0014(9)
O3 0.0113(12) 0.0117(12) 0.0179(13) 0.0040(10) 0.0030(9) 0.0014(9)
O4 0.0094(12) 0.0143(12) 0.0211(13) 0.0058(10) 0.0024(10) 0.0002(9)
O5 0.0202(13) 0.0171(13) 0.0359(16) 0.0112(12) -0.0008(11) 0.0063(11)
O6 0.0257(15) 0.0150(13) 0.0424(17) 0.0098(12) 0.0095(12) -0.0029(11)
O7 0.0080(12) 0.0109(12) 0.0230(13) 0.0069(10) 0.0028(10) 0.0007(9)
O8 0.0106(11) 0.0113(12) 0.0189(13) 0.0075(10) -0.0012(9) 0.0001(9)
O9 0.0111(12) 0.0134(13) 0.0225(14) 0.0074(11) 0.0017(10) 0.0001(9)
O10 0.0117(12) 0.0186(13) 0.0206(13) 0.0042(11) 0.0023(10) 0.0026(10)
O11 0.0175(13) 0.0166(13) 0.0311(15) 0.0100(11) 0.0091(11) -0.0012(10)
O12 0.0178(13) 0.0150(13) 0.0545(18) 0.0129(13) 0.0033(12) 0.0076(11)
O13 0.0163(13) 0.0283(15) 0.0522(18) 0.0336(13) 0.0086(12) 0.0044(11)
O14 0.0145(12) 0.0267(14) 0.0447(17) 0.0292(13) 0.0050(11) 0.0039(10)

loop_
_atom_type_symbol
_atom_type_description
_atom_type_scat_dispersion_real
_atom_type_scat_dispersion_imag
_atom_type_scat_source
Co Co 0.3494 0.9721 'International Tables Vol C Tables 4.2.6.8 and 6.1.1.4'
C C 0.0033 0.0016 'International Tables Vol C Tables 4.2.6.8 and 6.1.1.4'
H H 0.0000 0.0000 'International Tables Vol C Tables 4.2.6.8 and 6.1.1.4'
N N 0.0061 0.0033 'International Tables Vol C Tables 4.2.6.8 and 6.1.1.4'
O O 0.0106 0.0060 'International Tables Vol C Tables 4.2.6.8 and 6.1.1.4'

loop_
_geom_angle_atom_site_label_1
_geom_angle_atom_site_label_2
_geom_angle_atom_site_label_3
_geom_angle
_geom_angle_site_symmetry_1
_geom_angle_site_symmetry_3
_geom_angle_publ_flag
O1 Co1 O2 104.61(8) . 2_636 ?
O1 Co1 N9 95.05(9) . . ?
O2 Co1 N9 90.70(9) 2_636 . ?
O1 Co1 N3 86.35(9) . . ?
O2 Co1 N3 86.47(9) 2_636 . ?
N9 Co1 N3 177.08(10) . . ?
O1 Co1 O3 158.35(8) . 1_455 ?
O2 Co1 O3 96.94(8) 2_636 1_455 ?
N9 Co1 O3 86.69(8) . 1_455 ?
N3 Co1 O3 92.95(8) . 1_455 ?
O1 Co1 O4 97.79(8) . 1_455 ?
O2 Co1 O4 156.62(8) 2_636 1_455 ?
N9 Co1 O4 93.95(9) . 1_455 ?
N3 Co1 O4 88.38(9) . 1_455 ?
O3 Co1 O4 60.56(8) 1_455 1_455 ?
O1 Co1 C8 128.02(10) . 1_455 ?
O2 Co1 C8 127.10(9) 2_636 1_455 ?
N9 Co1 C8 89.71(9) . 1_455 ?
N3 Co1 C8 91.43(9) . 1_455 ?
O3 Co1 C8 30.32(9) 1_455 1_455 ?
O4 Co1 C8 30.25(9) 1_455 1_455 ?
O7 Co2 O8 105.28(8) . 2 ?
O7 Co2 N12 86.86(9) . 1_574 ?
O8 Co2 N12 86.96(9) 2 1_574 ?
O7 Co2 N6 96.46(9) . . ?
O8 Co2 N6 88.77(9) 2 . ?
N12 Co2 N6 175.16(10) 1_574 . ?
O7 Co2 O9 157.10(8) . 1_655 ?
O8 Co2 O9 97.47(8) 2 1_655 ?
N12 Co2 O9 91.80(9) 1_574 1_655 ?
N6 Co2 O9 86.50(9) . 1_655 ?
O7 Co2 O10 96.50(8) . 1_655 ?
O8 Co2 O10 157.31(8) 2 1_655 ?
N12 Co2 O10 87.96(9) 1_574 1_655 ?
N6 Co2 O10 95.13(9) . 1_655 ?
O9 Co2 O10 60.61(8) 1_655 1_655 ?
O7 Co2 C16 126.74(10) . 1_655 ?
O8 Co2 C16 127.66(9) 2 1_655 ?
N12 Co2 C16 90.19(9) 1_574 1_655 ?
N6 Co2 C16 90.63(9) . 1_655 ?
O9 Co2 C16 30.37(9) 1_655 1_655 ?
O10 Co2 C16 30.24(9) 1_655 1_655 ?
C6 C1 C2 119.6(3) . . ?
C6 C1 C7 119.4(3) . . ?
C2 C1 C7 120.9(3) . . ?
C1 C2 C3 120.9(3) . . ?
C1 C2 H2 119.6 . . ?
C3 C2 H2 119.6 . . ?
C4 C3 C2 119.5(3) . . ?
C4 C3 C8 119.4(3) . . ?
C2 C3 C8 121.0(3) . . ?
C3 C4 C5 118.4(3) . . ?
C3 C4 H4 120.8 . . ?
C5 C4 H4 120.8 . . ?
C6 C5 C4 122.9(3) . . ?
C6 C5 N1 119.0(3) . . ?
C4 C5 N1 118.1(3) . . ?
C5 C6 C1 118.6(3) . . ?
C5 C6 H6 120.7 . . ?
C1 C6 H6 120.7 . . ?
O2 C7 O1 125.4(3) . . ?
O2 C7 C1 118.5(3) . . ?
O1 C7 C1 116.0(3) . . ?
O4 C8 O3 121.5(3) . . ?
O4 C8 C3 120.2(3) . . ?
O3 C8 C3 118.3(3) . . ?
O4 C8 Co1 61.39(16) . 1_655 ?
O3 C8 Co1 60.10(15) . 1_655 ?
C3 C8 Co1 178.1(2) . 1_655 ?
C10 C9 C14 119.6(3) . . ?
C10 C9 C15 120.5(3) . . ?
C14 C9 C15 119.8(3) . . ?
C9 C10 C11 120.8(3) . . ?
C9 C10 H10 119.6 . . ?
C11 C10 H10 119.6 . . ?
C12 C11 C10 119.9(3) . . ?
C12 C11 C16 119.6(3) . . ?
C10 C11 C16 120.3(3) . . ?
C13 C12 C11 117.9(3) . . ?
C13 C12 H12 121.0 . . ?
C11 C12 H12 121.0 . . ?
C14 C13 C12 123.4(3) . . ?
C14 C13 N2 118.4(3) . . ?
C12 C13 N2 118.2(3) . . ?
C13 C14 C9 118.3(3) . . ?
C13 C14 H14 120.8 . . ?
C9 C14 H14 120.8 . . ?
O8 C15 O7 125.7(3) . . ?
O8 C15 C9 117.9(3) . . ?
O7 C15 C9 116.5(3) . . ?
O10 C16 O9 121.6(3) . . ?
O10 C16 C11 120.7(3) . . ?
O9 C16 C11 117.7(3) . . ?
O10 C16 Co2 62.04(16) . 1_455 ?
O9 C16 Co2 59.61(15) . 1_455 ?
C11 C16 Co2 177.0(2) . 1_455 ?
C22 C17 C18 121.1(3) . . ?
C22 C17 N5 119.4(3) . . ?
C18 C17 N5 119.4(3) . . ?
C17 C18 C19 119.1(3) . . ?
C17 C18 H18 120.5 . . ?
C19 C18 H18 120.5 . . ?
C20 C19 C18 119.8(3) . . ?
C20 C19 H19 120.1 . . ?
C18 C19 H19 120.1 . . ?
C19 C20 C21 121.4(3) . . ?
C19 C20 O14 121.1(3) . . ?
C21 C20 O14 117.1(3) . . ?
C20 C21 C22 118.6(3) . . ?
C20 C21 H21 120.7 . . ?
C22 C21 H21 120.7 . . ?
C17 C22 C21 119.9(3) . . ?
C17 C22 H22 120.0 . . ?
C21 C22 H22 120.0 . . ?
N3 C23 N5 110.4(3) . . ?
N3 C23 H23 124.8 . . ?
N5 C23 H23 124.8 . . ?
N4 C24 N3 114.8(3) . . ?
N4 C24 H24 122.6 . . ?
N3 C24 H24 122.6 . . ?
C26 C25 O14 124.6(3) . . ?
C26 C25 C30 120.5(3) . . ?
O14 C25 C30 114.9(3) . . ?
C25 C26 C27 119.7(3) . . ?
C25 C26 H26 120.2 . . ?
C27 C26 H26 120.2 . . ?
C26 C27 C28 119.6(3) . . ?
C26 C27 H27 120.2 . . ?
C28 C27 H27 120.2 . . ?
C29 C28 C27 120.5(3) . . ?
C29 C28 N8 119.8(3) . . ?
C27 C28 N8 119.7(3) . . ?
C30 C29 C28 119.5(3) . . ?
C30 C29 H29 120.2 . . ?
C28 C29 H29 120.2 . . ?
C29 C30 C25 120.2(3) . . ?
C29 C30 H30 119.9 . . ?
C25 C30 H30 119.9 . . ?
N6 C31 N8 109.9(3) . . ?
N6 C31 H31 125.0 . . ?
N8 C31 H31 125.0 . . ?
N7 C32 N6 115.0(3) . . ?
N7 C32 H32 122.5 . . ?
N6 C32 H32 122.5 . . ?
C34 C33 C38 120.9(3) . . ?
C34 C33 N11 119.4(3) . . ?
C38 C33 N11 119.7(3) . . ?
C35 C34 C33 119.1(3) . . ?
C35 C34 H34 120.5 . . ?
C33 C34 H34 120.5 . . ?
C34 C35 C36 120.5(3) . . ?
C34 C35 H35 119.8 . . ?
C36 C35 H35 119.8 . . ?
C37 C36 O13 125.3(3) . . ?
C37 C36 C35 120.4(3) . . ?
O13 C36 C35 114.2(3) . . ?
C36 C37 C38 119.5(3) . . ?
C36 C37 H37 120.2 . . ?
C38 C37 H37 120.2 . . ?
C33 C38 C37 119.6(3) . . ?
C33 C38 H38 120.2 . . ?
C37 C38 H38 120.2 . . ?
N9 C39 N11 110.3(3) . . ?
N9 C39 H39 124.8 . . ?
N11 C39 H39 124.8 . . ?
N10 C40 N9 114.7(3) . . ?
N10 C40 H40 122.6 . . ?
N9 C40 H40 122.6 . . ?
C42 C41 C46 120.8(3) . . ?
C42 C41 O13 115.7(3) . . ?
C46 C41 O13 123.3(3) . . ?
C41 C42 C43 119.8(3) . . ?
C41 C42 H42 120.1 . . ?
C43 C42 H42 120.1 . . ?
C42 C43 C44 119.6(3) . . ?
C42 C43 H43 120.2 . . ?
C44 C43 H43 120.2 . . ?
C45 C44 C43 121.0(3) . . ?
C45 C44 N14 120.6(3) . . ?
C43 C44 N14 118.2(3) . . ?
C44 C45 C46 119.1(3) . . ?
C44 C45 H45 120.5 . . ?
C46 C45 H45 120.5 . . ?
C41 C46 C45 119.6(3) . . ?
C41 C46 H46 120.2 . . ?
C45 C46 H46 120.2 . . ?
N12 C47 N14 110.3(3) . . ?
N12 C47 H47 124.9 . . ?
N14 C47 H47 124.9 . . ?
N13 C48 N12 115.3(3) . . ?
N13 C48 H48 122.4 . . ?
N12 C48 H48 122.4 . . ?
O5 N1 O6 123.9(3) . . ?
O5 N1 C5 118.0(3) . . ?
O6 N1 C5 118.1(3) . . ?
O12 N2 O11 124.0(3) . . ?
O12 N2 C13 118.3(3) . . ?
O11 N2 C13 117.7(3) . . ?
C23 N3 C24 102.9(3) . . ?
C23 N3 Co1 128.0(2) . . ?
C24 N3 Co1 129.0(2) . . ?
C24 N4 N5 102.3(3) . . ?
C23 N5 N4 109.6(2) . . ?
C23 N5 C17 129.2(3) . . ?
N4 N5 C17 121.2(3) . . ?
C31 N6 C32 102.8(3) . . ?
C31 N6 Co2 124.9(2) . . ?
C32 N6 Co2 127.2(2) . . ?
C32 N7 N8 102.5(2) . . ?
C31 N8 N7 109.7(2) . . ?
C31 N8 C28 129.4(3) . . ?
N7 N8 C28 120.7(2) . . ?
C39 N9 C40 103.1(3) . . ?
C39 N9 Co1 127.3(2) . . ?
C40 N9 Co1 126.7(2) . . ?
C40 N10 N11 102.4(2) . . ?
C39 N11 N10 109.4(2) . . ?
C39 N11 C33 130.1(3) . . ?
N10 N11 C33 120.4(2) . . ?
C47 N12 C48 102.9(3) . . ?
C47 N12 Co2 124.4(2) . 1_536 ?
C48 N12 Co2 132.7(2) . 1_536 ?
C48 N13 N14 101.4(3) . . ?
C47 N14 N13 110.2(2) . . ?
C47 N14 C44 126.9(3) . . ?
N13 N14 C44 122.7(3) . . ?
C7 O1 Co1 129.3(2) . . ?
C7 O2 Co1 142.8(2) . 2_636 ?
C8 O3 Co1 89.58(17) . 1_655 ?
C8 O4 Co1 88.36(18) . 1_655 ?
C15 O7 Co2 130.7(2) . . ?
C15 O8 Co2 141.2(2) . 2 ?
C16 O9 Co2 90.03(17) . 1_455 ?
C16 O10 Co2 87.72(18) . 1_455 ?
C36 O13 C41 122.8(2) . . ?
C25 O14 C20 120.8(2) . . ?

loop_
_geom_bond_atom_site_label_1
_geom_bond_atom_site_label_2
_geom_bond_distance
_geom_bond_site_symmetry_2
_geom_bond_publ_flag
Co1 O1 2.045(2) . ?
Co1 O2 2.056(2) 2_636 ?
Co1 N9 2.110(2) . ?
Co1 N3 2.113(2) . ?
Co1 O3 2.169(2) 1_455 ?
Co1 O4 2.198(2) 1_455 ?
Co1 C8 2.502(3) 1_455 ?
Co2 O7 2.048(2) . ?
Co2 O8 2.050(2) 2 ?
Co2 N12 2.121(3) 1_574 ?
Co2 N6 2.122(2) . ?
Co2 O9 2.159(2) 1_655 ?
Co2 O10 2.212(2) 1_655 ?
Co2 C16 2.502(3) 1_655 ?
C1 C6 1.384(4) . ?
C1 C2 1.388(4) . ?
C1 C7 1.514(4) . ?
C2 C3 1.394(4) . ?
C2 H2 0.9300 . ?
C3 C4 1.381(4) . ?
C3 C8 1.492(4) . ?
C4 C5 1.384(4) . ?
C4 H4 0.9300 . ?
C5 C6 1.373(4) . ?
C5 N1 1.467(4) . ?
C6 H6 0.9300 . ?
C7 O2 1.255(3) . ?
C7 O1 1.260(3) . ?
C8 O4 1.261(3) . ?
C8 O3 1.263(4) . ?
C9 C10 1.388(4) . ?
C9 C14 1.390(4) . ?
C9 C15 1.511(4) . ?
C10 C11 1.396(4) . ?
C10 H10 0.9300 . ?
C11 C12 1.389(4) . ?
C11 C16 1.500(4) . ?
C12 C13 1.380(4) . ?
C12 H12 0.9300 . ?
C13 C14 1.379(4) . ?
C13 N2 1.469(4) . ?
C14 H14 0.9300 . ?
C15 O8 1.256(3) . ?
C15 O7 1.258(3) . ?
C16 O10 1.261(3) . ?
C16 O9 1.265(4) . ?
C17 C22 1.378(4) . ?
C17 C18 1.380(4) . ?
C17 N5 1.438(4) . ?
C18 C19 1.381(4) . ?
C18 H18 0.9300 . ?
C19 C20 1.378(5) . ?
C19 H19 0.9300 . ?
C20 C21 1.381(4) . ?
C20 O14 1.392(3) . ?
C21 C22 1.388(4) . ?
C21 H21 0.9300 . ?
C22 H22 0.9300 . ?
C23 N3 1.319(4) . ?
C23 N5 1.336(4) . ?
C23 H23 0.9300 . ?
C24 N4 1.317(4) . ?
C24 N3 1.356(4) . ?
C24 H24 0.9300 . ?
C25 C26 1.376(4) . ?
C25 O14 1.381(3) . ?
C25 C30 1.382(4) . ?
C26 C27 1.385(4) . ?
C26 H26 0.9300 . ?
C27 C28 1.387(4) . ?
C27 H27 0.9300 . ?
C28 C29 1.379(4) . ?
C28 N8 1.429(4) . ?
C29 C30 1.378(4) . ?
C29 H29 0.9300 . ?
C30 H30 0.9300 . ?
C31 N6 1.328(4) . ?
C31 N8 1.343(4) . ?
C31 H31 0.9300 . ?
C32 N7 1.313(4) . ?
C32 N6 1.361(4) . ?
C32 H32 0.9300 . ?
C33 C34 1.383(4) . ?
C33 C38 1.383(4) . ?
C33 N11 1.428(4) . ?
C34 C35 1.379(4) . ?
C34 H34 0.9300 . ?
C35 C36 1.383(4) . ?
C35 H35 0.9300 . ?
C36 C37 1.376(4) . ?
C36 O13 1.381(4) . ?
C37 C38 1.392(4) . ?
C37 H37 0.9300 . ?
C38 H38 0.9300 . ?
C39 N9 1.316(4) . ?
C39 N11 1.337(4) . ?
C39 H39 0.9300 . ?
C40 N10 1.312(4) . ?
C40 N9 1.359(4) . ?
C40 H40 0.9300 . ?
C41 C42 1.376(4) . ?
C41 C46 1.386(5) . ?
C41 O13 1.387(4) . ?
C42 C43 1.380(4) . ?
C42 H42 0.9300 . ?
C43 C44 1.385(4) . ?
C43 H43 0.9300 . ?
C44 C45 1.381(4) . ?
C44 N14 1.434(4) . ?
C45 C46 1.392(4) . ?
C45 H45 0.9300 . ?
C46 H46 0.9300 . ?
C47 N12 1.316(4) . ?
C47 N14 1.335(4) . ?
C47 H47 0.9300 . ?
C48 N13 1.322(4) . ?
C48 N12 1.360(4) . ?
C48 H48 0.9300 . ?
N1 O5 1.224(3) . ?
N1 O6 1.229(3) . ?
N2 O12 1.228(3) . ?
N2 O11 1.230(3) . ?
N4 N5 1.364(3) . ?
N7 N8 1.365(3) . ?
N10 N11 1.367(3) . ?
N13 N14 1.370(3) . ?

loop_
_geom_torsion_atom_site_label_1
_geom_torsion_atom_site_label_2
_geom_torsion_atom_site_label_3
_geom_torsion_atom_site_label_4
_geom_torsion
_geom_torsion_site_symmetry_1
_geom_torsion_site_symmetry_2
_geom_torsion_site_symmetry_3
_geom_torsion_site_symmetry_4
_geom_torsion_publ_flag
C6 C1 C2 C3 -0.5(5) . . . . ?
C7 C1 C2 C3 175.4(3) . . . . ?
C1 C2 C3 C4 1.8(5) . . . . ?
C1 C2 C3 C8 -174.9(3) . . . . ?
C2 C3 C4 C5 -1.9(5) . . . . ?
C8 C3 C4 C5 174.9(3) . . . . ?
C3 C4 C5 C6 0.8(5) . . . . ?
C3 C4 C5 N1 -176.9(3) . . . . ?
C4 C5 C6 C1 0.5(5) . . . . ?
N1 C5 C6 C1 178.2(3) . . . . ?
C2 C1 C6 C5 -0.6(5) . . . . ?
C7 C1 C6 C5 -176.7(3) . . . . ?
C6 C1 C7 O2 179.6(3) . . . . ?
C2 C1 C7 O2 3.6(4) . . . . ?
C6 C1 C7 O1 -0.3(4) . . . . ?
C2 C1 C7 O1 -176.3(3) . . . . ?
C4 C3 C8 O4 35.6(4) . . . . ?
C2 C3 C8 O4 -147.6(3) . . . . ?
C4 C3 C8 O3 -143.2(3) . . . . ?
C2 C3 C8 O3 33.6(4) . . . . ?
C14 C9 C10 C11 -1.3(5) . . . . ?
C15 C9 C10 C11 -177.1(3) . . . . ?
C9 C10 C11 C12 -1.5(5) . . . . ?
C9 C10 C11 C16 172.7(3) . . . . ?
C10 C11 C12 C13 2.7(5) . . . . ?
C16 C11 C12 C13 -171.4(3) . . . . ?
C11 C12 C13 C14 -1.4(5) . . . . ?
C11 C12 C13 N2 175.4(3) . . . . ?
C12 C13 C14 C9 -1.2(5) . . . . ?
N2 C13 C14 C9 -178.1(3) . . . . ?
C10 C9 C14 C13 2.6(5) . . . . ?
C15 C9 C14 C13 178.4(3) . . . . ?
C10 C9 C15 O8 -4.0(4) . . . . ?
C14 C9 C15 O8 -179.8(3) . . . . ?
C10 C9 C15 O7 176.1(3) . . . . ?
C14 C9 C15 O7 0.2(4) . . . . ?
C12 C11 C16 O10 -34.2(4) . . . . ?
C10 C11 C16 O10 151.6(3) . . . . ?
C12 C11 C16 O9 143.3(3) . . . . ?
C10 C11 C16 O9 -30.8(4) . . . . ?
C22 C17 C18 C19 0.1(5) . . . . ?
N5 C17 C18 C19 179.7(3) . . . . ?
C17 C18 C19 C20 -1.0(5) . . . . ?
C18 C19 C20 C21 0.6(5) . . . . ?
C18 C19 C20 O14 173.2(3) . . . . ?
C19 C20 C21 C22 0.7(5) . . . . ?
O14 C20 C21 C22 -172.2(3) . . . . ?
C18 C17 C22 C21 1.2(5) . . . . ?
N5 C17 C22 C21 -178.4(3) . . . . ?
C20 C21 C22 C17 -1.6(5) . . . . ?
O14 C25 C26 C27 176.3(3) . . . . ?
C30 C25 C26 C27 -0.3(5) . . . . ?
C25 C26 C27 C28 -0.3(5) . . . . ?
C26 C27 C28 C29 0.6(5) . . . . ?
C26 C27 C28 N8 178.8(3) . . . . ?
C27 C28 C29 C30 -0.2(5) . . . . ?
N8 C28 C29 C30 -178.4(3) . . . . ?
C28 C29 C30 C25 -0.4(5) . . . . ?
C26 C25 C30 C29 0.7(5) . . . . ?
O14 C25 C30 C29 -176.2(3) . . . . ?
C38 C33 C34 C35 -1.4(5) . . . . ?
N11 C33 C34 C35 178.2(3) . . . . ?
C33 C34 C35 C36 1.2(5) . . . . ?
C34 C35 C36 C37 -0.4(5) . . . . ?
C34 C35 C36 O13 176.5(3) . . . . ?
O13 C36 C37 C38 -176.7(3) . . . . ?
C35 C36 C37 C38 -0.3(5) . . . . ?
C34 C33 C38 C37 0.8(5) . . . . ?
N11 C33 C38 C37 -178.8(3) . . . . ?
C36 C37 C38 C33 0.1(5) . . . . ?
C46 C41 C42 C43 0.7(5) . . . . ?
O13 C41 C42 C43 175.2(3) . . . . ?
C41 C42 C43 C44 1.6(5) . . . . ?
C42 C43 C44 C45 -2.7(5) . . . . ?
C42 C43 C44 N14 174.3(3) . . . . ?
C43 C44 C45 C46 1.7(5) . . . . ?
N14 C44 C45 C46 -175.3(3) . . . . ?
C42 C41 C46 C45 -1.7(5) . . . . ?
O13 C41 C46 C45 -175.8(3) . . . . ?
C44 C45 C46 C41 0.6(5) . . . . ?
C6 C5 N1 O5 -15.7(4) . . . . ?
C4 C5 N1 O5 162.1(3) . . . . ?
C6 C5 N1 O6 164.3(3) . . . . ?
C4 C5 N1 O6 -17.9(4) . . . . ?
C14 C13 N2 O12 -162.8(3) . . . . ?
C12 C13 N2 O12 20.2(4) . . . . ?
C14 C13 N2 O11 17.5(4) . . . . ?
C12 C13 N2 O11 -159.5(3) . . . . ?
N5 C23 N3 C24 -0.2(3) . . . . ?
N5 C23 N3 Co1 176.61(18) . . . . ?
N4 C24 N3 C23 0.0(3) . . . . ?
N4 C24 N3 Co1 -176.79(19) . . . . ?
N3 C24 N4 N5 0.2(3) . . . . ?
N3 C23 N5 N4 0.4(3) . . . . ?
N3 C23 N5 C17 177.4(3) . . . . ?
C24 N4 N5 C23 -0.3(3) . . . . ?
C24 N4 N5 C17 -177.6(3) . . . . ?
C22 C17 N5 C23 27.6(5) . . . . ?
C18 C17 N5 C23 -152.1(3) . . . . ?
C22 C17 N5 N4 -155.7(3) . . . . ?
C18 C17 N5 N4 24.6(4) . . . . ?
N8 C31 N6 C32 1.0(3) . . . . ?
N8 C31 N6 Co2 -155.3(2) . . . . ?
N7 C32 N6 C31 -0.9(4) . . . . ?
N7 C32 N6 Co2 154.6(2) . . . . ?
N6 C32 N7 N8 0.5(4) . . . . ?
N6 C31 N8 N7 -0.8(3) . . . . ?
N6 C31 N8 C28 174.1(3) . . . . ?
C32 N7 N8 C31 0.2(3) . . . . ?
C32 N7 N8 C28 -175.2(3) . . . . ?
C29 C28 N8 C31 3.6(5) . . . . ?
C27 C28 N8 C31 -174.6(3) . . . . ?
C29 C28 N8 N7 177.9(3) . . . . ?
C27 C28 N8 N7 -0.3(4) . . . . ?
N11 C39 N9 C40 -1.2(3) . . . . ?
N11 C39 N9 Co1 160.5(2) . . . . ?
N10 C40 N9 C39 0.5(4) . . . . ?
N10 C40 N9 Co1 -161.2(2) . . . . ?
N9 C40 N10 N11 0.3(4) . . . . ?
N9 C39 N11 N10 1.4(4) . . . . ?
N9 C39 N11 C33 -175.0(3) . . . . ?
C40 N10 N11 C39 -1.0(3) . . . . ?
C40 N10 N11 C33 175.9(3) . . . . ?
C34 C33 N11 C39 -16.2(5) . . . . ?
C38 C33 N11 C39 163.4(3) . . . . ?
C34 C33 N11 N10 167.7(3) . . . . ?
C38 C33 N11 N10 -12.7(4) . . . . ?
N14 C47 N12 C48 0.5(3) . . . . ?
N14 C47 N12 Co2 -176.92(18) . . . 1_536 ?
N13 C48 N12 C47 0.0(3) . . . . ?
N13 C48 N12 Co2 177.1(2) . . . 1_536 ?
N12 C48 N13 N14 -0.5(3) . . . . ?
N12 C47 N14 N13 -0.8(3) . . . . ?
N12 C47 N14 C44 -176.7(3) . . . . ?
C48 N13 N14 C47 0.7(3) . . . . ?
C48 N13 N14 C44 176.8(3) . . . . ?
C45 C44 N14 C47 140.4(3) . . . . ?
C43 C44 N14 C47 -36.6(4) . . . . ?
C45 C44 N14 N13 -35.1(4) . . . . ?
C43 C44 N14 N13 147.9(3) . . . . ?
O2 C7 O1 Co1 -26.9(4) . . . . ?
C1 C7 O1 Co1 152.9(2) . . . . ?
O1 C7 O2 Co1 101.6(4) . . . 2_636 ?
C1 C7 O2 Co1 -78.3(4) . . . 2_636 ?
O4 C8 O3 Co1 2.4(3) . . . 1_655 ?
C3 C8 O3 Co1 -178.9(2) . . . 1_655 ?
O3 C8 O4 Co1 -2.3(3) . . . 1_655 ?
C3 C8 O4 Co1 178.9(2) . . . 1_655 ?
O8 C15 O7 Co2 22.6(5) . . . . ?
C9 C15 O7 Co2 -157.5(2) . . . . ?
O7 C15 O8 Co2 -96.4(4) . . . 2 ?
C9 C15 O8 Co2 83.7(4) . . . 2 ?
O10 C16 O9 Co2 -1.2(3) . . . 1_455 ?
C11 C16 O9 Co2 -178.7(2) . . . 1_455 ?
O9 C16 O10 Co2 1.1(3) . . . 1_455 ?
C11 C16 O10 Co2 178.6(3) . . . 1_455 ?
C37 C36 O13 C41 -21.6(5) . . . . ?
C35 C36 O13 C41 161.8(3) . . . . ?
C42 C41 O13 C36 142.5(3) . . . . ?
C46 C41 O13 C36 -43.2(5) . . . . ?
C26 C25 O14 C20 18.6(5) . . . . ?
C30 C25 O14 C20 -164.5(3) . . . . ?
C19 C20 O14 C25 64.5(4) . . . . ?
C21 C20 O14 C25 -122.6(3) . . . . ?
